data_1540414
loop_
_publ_author_name
'Chang, Wong-Jin'
'Kulkarni, Manohar V.'
'Sun, Chung-Ming'

_publ_section_title
;
 Regioselective one-pot three component synthesis of chiral
 2-iminoselenazolines under sonication
;
_journal_issue 118
_journal_name_full 'RSC Advances'
_journal_page_first 97113
_journal_page_last 97120
_journal_paper_doi 10.1039/C5RA18763J
_journal_volume 5
_journal_year 2015
_chemical_absolute_configuration rm
_chemical_formula_sum 'C22 H23 Br N2 O2 S Se'
_chemical_formula_weight 538.35
_chemical_name_systematic
;
?
;
_space_group_IT_number 4
_symmetry_cell_setting monoclinic
_symmetry_space_group_name_Hall 'P 2yb'
_symmetry_space_group_name_H-M 'P 1 21 1'
_atom_sites_solution_hydrogens geom
_atom_sites_solution_primary direct
_atom_sites_solution_secondary difmap
_audit_block_doi 10.5517/ccyqhpt
_audit_creation_method SHELXL-97
_audit_update_record
;
2012-06-07 deposited with the CCDC.
2015-10-22 downloaded from the CCDC.
;
_cell_angle_alpha 90.00
_cell_angle_beta 98.983(4)
_cell_angle_gamma 90.00
_cell_formula_units_Z 2
_cell_length_a 11.244(2)
_cell_length_b 7.6728(14)
_cell_length_c 12.837(2)
_cell_measurement_reflns_used 5089
_cell_measurement_temperature 100(2)
_cell_measurement_theta_max 26.4284
_cell_measurement_theta_min 3.1032
_cell_volume 1093.9(3)
_computing_cell_refinement 'SAINT V7.68A (Bruker AXS, 2009)'
_computing_data_collection 'APEX2 (Bruker AXS, 2010)'
_computing_data_reduction 'SAINT V7.68A (Bruker AXS, 2009)'
_computing_molecular_graphics 'SHELXTL (Sheldrick, 2008)'
_computing_publication_material SHELXTL
_computing_structure_refinement 'SHELXL-97 (Sheldrick, 2008)'
_computing_structure_solution 'SHELXS-97 (Sheldrick, 2008)'
_diffrn_ambient_temperature 100(2)
_diffrn_detector_area_resol_mean 8.3333
_diffrn_measured_fraction_theta_full 0.991
_diffrn_measured_fraction_theta_max 0.991
_diffrn_measurement_device_type 'Bruker APEX-II CCD'
_diffrn_measurement_method '\f and \w scans'
_diffrn_radiation_monochromator graphite
_diffrn_radiation_source 'fine-focus sealed tube'
_diffrn_radiation_type MoK\a
_diffrn_radiation_wavelength 0.71073
_diffrn_reflns_av_R_equivalents 0.0186
_diffrn_reflns_av_sigmaI/netI 0.0399
_diffrn_reflns_limit_h_max 14
_diffrn_reflns_limit_h_min -14
_diffrn_reflns_limit_k_max 5
_diffrn_reflns_limit_k_min -9
_diffrn_reflns_limit_l_max 16
_diffrn_reflns_limit_l_min -15
_diffrn_reflns_number 8706
_diffrn_reflns_theta_full 26.52
_diffrn_reflns_theta_max 26.52
_diffrn_reflns_theta_min 1.61
_exptl_absorpt_coefficient_mu 3.659
_exptl_absorpt_correction_T_max 0.9486
_exptl_absorpt_correction_T_min 0.8045
_exptl_absorpt_correction_type multi-scan
_exptl_absorpt_process_details 'SADABS V2008/1 (Bruker AXS)'
_exptl_crystal_colour Colorless
_exptl_crystal_density_diffrn 1.634
_exptl_crystal_density_meas ?
_exptl_crystal_density_method 'not measured'
_exptl_crystal_description Columnar
_exptl_crystal_F_000 540
_exptl_crystal_size_max 0.25
_exptl_crystal_size_mid 0.12
_exptl_crystal_size_min 0.12
_refine_diff_density_max 0.260
_refine_diff_density_min -0.250
_refine_diff_density_rms 0.048
_refine_ls_abs_structure_details 'Flack H D (1983), Acta Cryst. A39, 876-881'
_refine_ls_abs_structure_Flack 0.007(6)
_refine_ls_extinction_method none
_refine_ls_goodness_of_fit_ref 1.004
_refine_ls_hydrogen_treatment constr
_refine_ls_matrix_type full
_refine_ls_number_parameters 265
_refine_ls_number_reflns 3751
_refine_ls_number_restraints 1
_refine_ls_restrained_S_all 1.004
_refine_ls_R_factor_all 0.0201
_refine_ls_R_factor_gt 0.0177
_refine_ls_shift/su_max 0.002
_refine_ls_shift/su_mean 0.000
_refine_ls_structure_factor_coef Fsqd
_refine_ls_weighting_details 'calc w=1/[\s^2^(Fo^2^)+(0.0000P)^2^+0.0000P] where P=(Fo^2^+2Fc^2^)/3'
_refine_ls_weighting_scheme calc
_refine_ls_wR_factor_gt 0.0381
_refine_ls_wR_factor_ref 0.0386
_reflns_number_gt 3529
_reflns_number_total 3751
_reflns_threshold_expression >2sigma(I)
_cod_data_source_file c5ra18763j2.cif
_cod_data_source_block mo_111153lt_0m
_cod_depositor_comments
;
The following automatic conversions were performed:

'_exptl_crystal_density_meas' value 'not measured' was changed to '?'
- the value is perceived as not measured.

Automatic conversion script
Id: cif_fix_values 3271 2015-04-21 07:52:19Z andrius 
;
_cod_database_code 1540414

loop_
_symmetry_equiv_pos_as_xyz
'x, y, z'
'-x, y+1/2, -z'

loop_
_atom_site_label
_atom_site_type_symbol
_atom_site_fract_x
_atom_site_fract_y
_atom_site_fract_z
_atom_site_U_iso_or_equiv
_atom_site_adp_type
_atom_site_occupancy
_atom_site_symmetry_multiplicity
_atom_site_calc_flag
_atom_site_refinement_flags
Br1 Br 0.51396(2) 0.36699(3) 0.480298(17) 0.02536(7) Uani 1 1 d .
Se1 Se 1.042501(17) 0.39096(3) 1.064026(15) 0.01775(6) Uani 1 1 d .
S1 S 0.96496(7) 0.64826(9) 0.54364(5) 0.03141(17) Uani 1 1 d .
N2 N 1.22896(14) 0.3679(3) 0.92948(12) 0.0187(4) Uani 1 1 d .
O2 O 1.11533(17) 0.1075(2) 0.74899(13) 0.0234(4) Uani 1 1 d .
N1 N 1.02930(14) 0.3932(3) 0.85304(12) 0.0170(4) Uani 1 1 d .
O1 O 1.23262(15) 0.2973(2) 0.67938(13) 0.0248(4) Uani 1 1 d .
C1 C 0.63161(17) 0.3664(4) 0.60434(15) 0.0175(4) Uani 1 1 d .
C2 C 0.7196(2) 0.2395(3) 0.61755(18) 0.0190(5) Uani 1 1 d .
H2A H 0.7196 0.1491 0.5670 0.023 Uiso 1 1 calc R
C3 C 0.8078(2) 0.2457(3) 0.70539(17) 0.0173(5) Uani 1 1 d .
H3 H 0.8677 0.1574 0.7154 0.021 Uiso 1 1 calc R
C4 C 0.81079(16) 0.3785(4) 0.77939(14) 0.0147(4) Uani 1 1 d .
C5 C 0.90820(17) 0.3890(3) 0.87085(15) 0.0151(4) Uani 1 1 d .
C6 C 0.89310(17) 0.3877(4) 0.97252(15) 0.0161(4) Uani 1 1 d .
C7 C 1.11744(17) 0.3823(4) 0.93974(15) 0.0168(4) Uani 1 1 d .
C8 C 1.32151(17) 0.3553(3) 1.01666(16) 0.0163(5) Uani 1 1 d .
C9 C 1.4158(2) 0.2393(3) 1.00928(18) 0.0194(5) Uani 1 1 d .
H9 H 1.4160 0.1737 0.9465 0.023 Uiso 1 1 calc R
C10 C 1.5085(2) 0.2195(3) 1.09224(19) 0.0206(5) Uani 1 1 d .
H10 H 1.5705 0.1374 1.0868 0.025 Uiso 1 1 calc R
C11 C 1.5131(2) 0.3169(3) 1.18324(19) 0.0211(6) Uani 1 1 d .
H11 H 1.5775 0.3023 1.2400 0.025 Uiso 1 1 calc R
C12 C 1.4222(2) 0.4365(3) 1.19061(19) 0.0221(6) Uani 1 1 d .
H12 H 1.4249 0.5051 1.2526 0.026 Uiso 1 1 calc R
C13 C 1.3269(2) 0.4570(3) 1.10808(18) 0.0182(5) Uani 1 1 d .
H13 H 1.2655 0.5400 1.1137 0.022 Uiso 1 1 calc R
C14 C 1.06633(19) 0.4134(3) 0.74871(16) 0.0164(5) Uani 1 1 d .
H14 H 0.9909 0.4081 0.6960 0.020 Uiso 1 1 calc R
C15 C 1.1401(2) 0.2531(3) 0.72897(17) 0.0190(5) Uani 1 1 d .
C16 C 1.3065(3) 0.1513(3) 0.6577(2) 0.0372(7) Uani 1 1 d .
H16A H 1.2584 0.0711 0.6088 0.056 Uiso 1 1 calc R
H16B H 1.3363 0.0902 0.7237 0.056 Uiso 1 1 calc R
H16C H 1.3749 0.1938 0.6261 0.056 Uiso 1 1 calc R
C17 C 1.1219(3) 0.5914(3) 0.7353(2) 0.0219(6) Uani 1 1 d .
H17A H 1.2076 0.5888 0.7683 0.026 Uiso 1 1 calc R
H17B H 1.0805 0.6793 0.7733 0.026 Uiso 1 1 calc R
C18 C 1.1143(2) 0.6480(3) 0.62006(19) 0.0264(6) Uani 1 1 d .
H18A H 1.1659 0.5695 0.5852 0.032 Uiso 1 1 calc R
H18B H 1.1480 0.7670 0.6187 0.032 Uiso 1 1 calc R
C19 C 0.8921(3) 0.8126(3) 0.6116(2) 0.0331(7) Uani 1 1 d .
H19A H 0.9423 0.9176 0.6204 0.050 Uiso 1 1 calc R
H19B H 0.8807 0.7686 0.6810 0.050 Uiso 1 1 calc R
H19C H 0.8136 0.8410 0.5703 0.050 Uiso 1 1 calc R
C20 C 0.77924(17) 0.3735(4) 1.01900(15) 0.0197(4) Uani 1 1 d .
H20A H 0.7770 0.2606 1.0543 0.030 Uiso 1 1 calc R
H20B H 0.7098 0.3833 0.9628 0.030 Uiso 1 1 calc R
H20C H 0.7764 0.4674 1.0703 0.030 Uiso 1 1 calc R
C21 C 0.7189(2) 0.5028(3) 0.76537(18) 0.0180(5) Uani 1 1 d .
H21 H 0.7182 0.5929 0.8161 0.022 Uiso 1 1 calc R
C22 C 0.6288(2) 0.4967(3) 0.67851(18) 0.0218(5) Uani 1 1 d .
H22 H 0.5659 0.5806 0.6700 0.026 Uiso 1 1 calc R

loop_
_atom_site_aniso_label
_atom_site_aniso_U_11
_atom_site_aniso_U_22
_atom_site_aniso_U_33
_atom_site_aniso_U_23
_atom_site_aniso_U_13
_atom_site_aniso_U_12
Br1 0.02879(12) 0.02604(15) 0.01771(11) 0.00085(13) -0.00746(9) -0.00334(14)
Se1 0.01732(10) 0.02534(14) 0.01038(10) 0.00099(11) 0.00151(8) -0.00082(12)
S1 0.0476(4) 0.0272(4) 0.0166(3) -0.0005(3) -0.0035(3) 0.0091(3)
N2 0.0169(8) 0.0252(10) 0.0136(8) 0.0003(10) 0.0011(7) 0.0008(10)
O2 0.0286(10) 0.0209(10) 0.0204(10) 0.0022(8) 0.0035(8) 0.0021(8)
N1 0.0148(8) 0.0241(11) 0.0115(8) 0.0015(9) 0.0006(7) 0.0012(10)
O1 0.0215(9) 0.0282(10) 0.0272(10) 0.0014(7) 0.0114(8) 0.0050(7)
C1 0.0196(10) 0.0199(12) 0.0113(10) 0.0000(12) -0.0025(8) -0.0023(12)
C2 0.0214(12) 0.0193(13) 0.0162(12) -0.0060(9) 0.0032(10) -0.0030(9)
C3 0.0157(12) 0.0167(12) 0.0193(13) -0.0003(9) 0.0025(10) 0.0014(9)
C4 0.0157(9) 0.0154(11) 0.0131(10) 0.0018(11) 0.0027(8) -0.0027(13)
C5 0.0168(10) 0.0112(11) 0.0170(10) -0.0002(11) 0.0013(8) 0.0018(11)
C6 0.0192(10) 0.0143(11) 0.0139(10) 0.0005(12) -0.0002(8) -0.0037(12)
C7 0.0201(10) 0.0175(11) 0.0123(9) -0.0014(11) 0.0015(8) 0.0002(12)
C8 0.0147(10) 0.0177(12) 0.0167(10) 0.0033(10) 0.0028(8) -0.0063(10)
C9 0.0155(12) 0.0253(13) 0.0180(12) -0.0031(10) 0.0047(10) -0.0026(10)
C10 0.0152(12) 0.0221(14) 0.0247(13) 0.0004(10) 0.0040(10) 0.0000(9)
C11 0.0158(12) 0.0257(14) 0.0207(13) 0.0050(9) -0.0014(10) -0.0031(9)
C12 0.0222(13) 0.0269(15) 0.0167(12) -0.0011(9) 0.0018(10) -0.0037(9)
C13 0.0181(12) 0.0187(12) 0.0183(13) -0.0004(9) 0.0042(10) -0.0007(9)
C14 0.0167(10) 0.0216(14) 0.0105(10) 0.0006(9) 0.0005(8) 0.0024(9)
C15 0.0153(12) 0.0326(15) 0.0082(12) -0.0004(10) -0.0012(10) 0.0001(10)
C16 0.0323(16) 0.0369(18) 0.0465(18) 0.0059(14) 0.0186(15) 0.0138(12)
C17 0.0254(15) 0.0232(14) 0.0168(15) -0.0010(11) 0.0024(11) 0.0006(12)
C18 0.0342(15) 0.0241(15) 0.0225(13) 0.0047(11) 0.0094(12) 0.0015(11)
C19 0.0406(17) 0.0256(15) 0.0330(16) 0.0009(11) 0.0061(13) 0.0077(11)
C20 0.0183(10) 0.0249(12) 0.0164(10) -0.0004(12) 0.0039(8) 0.0021(12)
C21 0.0238(13) 0.0155(13) 0.0136(12) -0.0025(9) -0.0006(10) 0.0018(10)
C22 0.0237(13) 0.0195(14) 0.0209(13) -0.0003(10) -0.0004(11) 0.0039(10)

loop_
_atom_type_symbol
_atom_type_description
_atom_type_scat_dispersion_real
_atom_type_scat_dispersion_imag
_atom_type_scat_source
C C 0.0033 0.0016 'International Tables Vol C Tables 4.2.6.8 and 6.1.1.4'
H H 0.0000 0.0000 'International Tables Vol C Tables 4.2.6.8 and 6.1.1.4'
N N 0.0061 0.0033 'International Tables Vol C Tables 4.2.6.8 and 6.1.1.4'
O O 0.0106 0.0060 'International Tables Vol C Tables 4.2.6.8 and 6.1.1.4'
S S 0.1246 0.1234 'International Tables Vol C Tables 4.2.6.8 and 6.1.1.4'
Se Se -0.0929 2.2259 'International Tables Vol C Tables 4.2.6.8 and 6.1.1.4'
Br Br -0.2901 2.4595 'International Tables Vol C Tables 4.2.6.8 and 6.1.1.4'

loop_
_geom_angle_atom_site_label_1
_geom_angle_atom_site_label_2
_geom_angle_atom_site_label_3
_geom_angle
C6 Se1 C7 86.90(8)
C19 S1 C18 101.08(13)
C7 N2 C8 122.42(16)
C7 N1 C5 117.30(15)
C7 N1 C14 118.26(15)
C5 N1 C14 124.42(16)
C15 O1 C16 113.91(19)
C2 C1 C22 121.2(2)
C2 C1 Br1 119.71(18)
C22 C1 Br1 119.06(18)
C1 C2 C3 119.0(2)
C1 C2 H2A 120.5
C3 C2 H2A 120.5
C2 C3 C4 121.4(2)
C2 C3 H3 119.3
C4 C3 H3 119.3
C3 C4 C21 118.30(19)
C3 C4 C5 121.3(2)
C21 C4 C5 120.4(2)
C6 C5 N1 115.34(17)
C6 C5 C4 125.57(16)
N1 C5 C4 119.03(15)
C5 C6 C20 129.30(18)
C5 C6 Se1 111.62(13)
C20 C6 Se1 118.96(13)
N2 C7 N1 120.96(16)
N2 C7 Se1 130.56(15)
N1 C7 Se1 108.48(12)
C9 C8 C13 118.4(2)
C9 C8 N2 117.6(2)
C13 C8 N2 123.9(2)
C10 C9 C8 120.5(2)
C10 C9 H9 119.7
C8 C9 H9 119.7
C9 C10 C11 121.2(2)
C9 C10 H10 119.4
C11 C10 H10 119.4
C10 C11 C12 119.0(2)
C10 C11 H11 120.5
C12 C11 H11 120.5
C11 C12 C13 120.6(2)
C11 C12 H12 119.7
C13 C12 H12 119.7
C12 C13 C8 120.1(2)
C12 C13 H13 119.9
C8 C13 H13 119.9
N1 C14 C17 112.12(19)
N1 C14 C15 107.72(18)
C17 C14 C15 117.43(19)
N1 C14 H14 106.3
C17 C14 H14 106.3
C15 C14 H14 106.3
O2 C15 O1 124.3(2)
O2 C15 C14 124.7(2)
O1 C15 C14 110.8(2)
O1 C16 H16A 109.5
O1 C16 H16B 109.5
H16A C16 H16B 109.5
O1 C16 H16C 109.5
H16A C16 H16C 109.5
H16B C16 H16C 109.5
C14 C17 C18 113.7(2)
C14 C17 H17A 108.8
C18 C17 H17A 108.8
C14 C17 H17B 108.8
C18 C17 H17B 108.8
H17A C17 H17B 107.7
C17 C18 S1 115.56(18)
C17 C18 H18A 108.4
S1 C18 H18A 108.4
C17 C18 H18B 108.4
S1 C18 H18B 108.4
H18A C18 H18B 107.5
S1 C19 H19A 109.5
S1 C19 H19B 109.5
H19A C19 H19B 109.5
S1 C19 H19C 109.5
H19A C19 H19C 109.5
H19B C19 H19C 109.5
C6 C20 H20A 109.5
C6 C20 H20B 109.5
H20A C20 H20B 109.5
C6 C20 H20C 109.5
H20A C20 H20C 109.5
H20B C20 H20C 109.5
C22 C21 C4 120.9(2)
C22 C21 H21 119.5
C4 C21 H21 119.5
C1 C22 C21 119.1(2)
C1 C22 H22 120.5
C21 C22 H22 120.5

loop_
_geom_bond_atom_site_label_1
_geom_bond_atom_site_label_2
_geom_bond_distance
Br1 C1 1.905(2)
Se1 C6 1.894(2)
Se1 C7 1.9182(18)
S1 C19 1.802(3)
S1 C18 1.808(3)
N2 C7 1.286(2)
N2 C8 1.408(3)
O2 C15 1.189(3)
N1 C7 1.372(2)
N1 C5 1.416(2)
N1 C14 1.472(2)
O1 C15 1.345(3)
O1 C16 1.447(3)
C1 C2 1.380(3)
C1 C22 1.384(3)
C2 C3 1.381(3)
C2 H2A 0.9500
C3 C4 1.390(3)
C3 H3 0.9500
C4 C21 1.397(3)
C4 C5 1.477(3)
C5 C6 1.342(3)
C6 C20 1.499(2)
C8 C9 1.399(3)
C8 C13 1.403(3)
C9 C10 1.377(3)
C9 H9 0.9500
C10 C11 1.381(3)
C10 H10 0.9500
C11 C12 1.388(3)
C11 H11 0.9500
C12 C13 1.392(3)
C12 H12 0.9500
C13 H13 0.9500
C14 C17 1.522(3)
C14 C15 1.527(3)
C14 H14 1.0000
C16 H16A 0.9800
C16 H16B 0.9800
C16 H16C 0.9800
C17 C18 1.532(3)
C17 H17A 0.9900
C17 H17B 0.9900
C18 H18A 0.9900
C18 H18B 0.9900
C19 H19A 0.9800
C19 H19B 0.9800
C19 H19C 0.9800
C20 H20A 0.9800
C20 H20B 0.9800
C20 H20C 0.9800
C21 C22 1.386(3)
C21 H21 0.9500
C22 H22 0.9500
